data_1560331
loop_
_publ_author_name
'Zhang, Jian-Yong'
'Cui, Peng-Hui'
'Shi, Jun-Xia'
'Zhang, Na'
'Deng, Wei'

_publ_section_title
;
 Supramolecular isomerism in cadmium (II) coordination polymers from
 benzene-1,3,5-tribenzoate (BTB): Syntheses, structures and luminescent
 properties
;
_journal_name_full 'Journal of Solid State Chemistry'
_journal_page_first 227
_journal_page_last 233
_journal_paper_doi 10.1016/j.jssc.2017.09.008
_journal_volume 256
_journal_year 2017
_chemical_formula_sum 'C70 H66 Cd3 N4 O16'
_chemical_formula_weight 1556.46
_space_group_crystal_system monoclinic
_space_group_IT_number 14
_space_group_name_Hall '-P 2yn'
_space_group_name_H-M_alt 'P 1 21/n 1'
_atom_sites_solution_hydrogens geom
_atom_sites_solution_primary direct
_atom_sites_solution_secondary difmap
_cell_angle_alpha 90
_cell_angle_beta 97.9830(10)
_cell_angle_gamma 90
_cell_formula_units_Z 2
_cell_length_a 12.4281(7)
_cell_length_b 26.2878(15)
_cell_length_c 13.7592(8)
_cell_measurement_reflns_used 9911
_cell_measurement_temperature 173(2)
_cell_measurement_theta_max 2.93
_cell_measurement_theta_min 2.76
_cell_volume 4451.7(4)
_computing_cell_refinement 'Bruker SAINT'
_computing_data_collection 'Bruker APEX2'
_computing_data_reduction 'Bruker SAINT'
_computing_structure_refinement 'SHELXL-2014/7 (Sheldrick, 2014)'
_diffrn_ambient_temperature 173(2)
_diffrn_measured_fraction_theta_full 0.995
_diffrn_measured_fraction_theta_max 0.995
_diffrn_measurement_device_type 'Bruker APEX-II CCD'
_diffrn_measurement_method '\f and \w scans'
_diffrn_radiation_type MoK\a
_diffrn_radiation_wavelength 0.71073
_diffrn_reflns_av_R_equivalents 0.0231
_diffrn_reflns_av_unetI/netI 0.0265
_diffrn_reflns_Laue_measured_fraction_full 0.995
_diffrn_reflns_Laue_measured_fraction_max 0.995
_diffrn_reflns_limit_h_max 16
_diffrn_reflns_limit_h_min -11
_diffrn_reflns_limit_k_max 34
_diffrn_reflns_limit_k_min -34
_diffrn_reflns_limit_l_max 18
_diffrn_reflns_limit_l_min -18
_diffrn_reflns_number 33509
_diffrn_reflns_point_group_measured_fraction_full 0.995
_diffrn_reflns_point_group_measured_fraction_max 0.995
_diffrn_reflns_theta_full 25.242
_diffrn_reflns_theta_max 27.936
_diffrn_reflns_theta_min 1.827
_diffrn_source 'sealed tube'
_exptl_absorpt_coefficient_mu 0.763
_exptl_absorpt_correction_T_max 0.9551
_exptl_absorpt_correction_T_min 0.8735
_exptl_absorpt_correction_type multi-scan
_exptl_absorpt_process_details SADABS
_exptl_crystal_colour colorless
_exptl_crystal_density_diffrn 1.161
_exptl_crystal_density_method 'not measured'
_exptl_crystal_description diamond-shaped
_exptl_crystal_F_000 1572
_exptl_crystal_size_max 0.180
_exptl_crystal_size_mid 0.110
_exptl_crystal_size_min 0.060
_refine_diff_density_max 1.046
_refine_diff_density_min -0.665
_refine_diff_density_rms 0.139
_refine_ls_extinction_coef .
_refine_ls_extinction_method SHELXL
_refine_ls_goodness_of_fit_ref 1.064
_refine_ls_hydrogen_treatment mixed
_refine_ls_matrix_type full
_refine_ls_number_parameters 421
_refine_ls_number_reflns 10633
_refine_ls_number_restraints 1
_refine_ls_restrained_S_all 1.068
_refine_ls_R_factor_all 0.0416
_refine_ls_R_factor_gt 0.0348
_refine_ls_shift/su_max 0.001
_refine_ls_shift/su_mean 0.000
_refine_ls_structure_factor_coef Fsqd
_refine_ls_weighting_details 'w=1/[\s^2^(Fo^2^)+(0.0711P)^2^+2.9829P] where P=(Fo^2^+2Fc^2^)/3'
_refine_ls_weighting_scheme calc
_refine_ls_wR_factor_gt 0.1091
_refine_ls_wR_factor_ref 0.1143
_reflns_Friedel_coverage 0.000
_reflns_Friedel_fraction_full .
_reflns_Friedel_fraction_max .
_reflns_number_gt 9017
_reflns_number_total 10633
_reflns_threshold_expression 'I > 2\s(I)'
_cod_data_source_file 1.cif
_cod_data_source_block 1a
_cod_original_sg_symbol_H-M 'P 21/n'
_cod_database_code 1560331
_shelx_space_group_comment
;
The symmetry employed for this shelxl refinement is uniquely defined
by the following loop, which should always be used as a source of
symmetry information in preference to the above space-group names.
They are only intended as comments.
;
_shelx_estimated_absorpt_t_min 0.875
_shelx_estimated_absorpt_t_max 0.956

loop_
_space_group_symop_operation_xyz
'x, y, z'
'-x+1/2, y+1/2, -z+1/2'
'-x, -y, -z'
'x-1/2, -y-1/2, z-1/2'

loop_
_atom_site_label
_atom_site_type_symbol
_atom_site_fract_x
_atom_site_fract_y
_atom_site_fract_z
_atom_site_U_iso_or_equiv
_atom_site_adp_type
_atom_site_occupancy
_atom_site_site_symmetry_order
_atom_site_calc_flag
_atom_site_refinement_flags_posn
_atom_site_refinement_flags_adp
_atom_site_refinement_flags_occupancy
_atom_site_disorder_assembly
_atom_site_disorder_group
Cd1 Cd 0.66442(2) -0.03047(2) 0.30585(2) 0.02104(7) Uani 1 1 d . . . . .
Cd2 Cd 0.5000 0.0000 0.5000 0.01692(7) Uani 1 2 d S . P . .
O1 O 0.81799(17) -0.01422(9) 0.42826(16) 0.0338(5) Uani 1 1 d . . . . .
O2 O 0.66168(16) 0.02173(8) 0.44552(14) 0.0257(4) Uani 1 1 d . . . . .
O3 O 1.5086(2) -0.01753(11) 1.21066(19) 0.0480(6) Uani 1 1 d . . . . .
O4 O 1.4307(2) 0.00398(11) 1.34004(17) 0.0474(7) Uani 1 1 d . . . . .
O5 O 0.8852(2) 0.39598(8) 1.13031(17) 0.0399(5) Uani 1 1 d . . . . .
O6 O 0.9593(2) 0.41827(9) 0.9975(2) 0.0499(7) Uani 1 1 d . . . . .
O7 O 0.7331(2) 0.03370(9) 0.2185(2) 0.0491(7) Uani 1 1 d . . . . .
O8 O 0.7418(2) -0.08706(9) 0.21272(18) 0.0398(5) Uani 1 1 d . . . . .
N1 N 0.7352(3) 0.10190(13) 0.1225(3) 0.0545(8) Uani 1 1 d . . . . .
N2 N 0.7424(5) -0.17223(15) 0.1953(4) 0.0896(16) Uani 1 1 d . . . . .
C8 C 0.9579(2) 0.10330(10) 0.84171(19) 0.0225(5) Uani 1 1 d . . . . .
C9 C 1.0335(2) 0.07604(10) 0.9056(2) 0.0248(5) Uani 1 1 d . . . . .
H9A H 1.0513 0.0430 0.8894 0.030 Uiso 1 1 calc R U . . .
C10 C 1.0831(2) 0.09742(10) 0.99367(19) 0.0248(5) Uani 1 1 d . . . . .
C11 C 1.0552(2) 0.14690(10) 1.0169(2) 0.0258(6) Uani 1 1 d . . . . .
H11A H 1.0860 0.1611 1.0763 0.031 Uiso 1 1 calc R U . . .
C12 C 0.9823(2) 0.17546(10) 0.9531(2) 0.0246(5) Uani 1 1 d . . . . .
C13 C 0.9331(2) 0.15331(10) 0.8661(2) 0.0248(5) Uani 1 1 d . . . . .
H13A H 0.8831 0.1719 0.8236 0.030 Uiso 1 1 calc R U . . .
C5 C 0.9067(2) 0.08014(10) 0.74767(19) 0.0229(5) Uani 1 1 d . . . . .
C6 C 0.7980(2) 0.08963(10) 0.7114(2) 0.0263(5) Uani 1 1 d . . . . .
H6A H 0.7566 0.1101 0.7469 0.032 Uiso 1 1 calc R U . . .
C7 C 0.7511(2) 0.06886(10) 0.6232(2) 0.0254(5) Uani 1 1 d . . . . .
H7A H 0.6788 0.0757 0.5995 0.031 Uiso 1 1 calc R U . . .
C2 C 0.8125(2) 0.03757(10) 0.5697(2) 0.0231(5) Uani 1 1 d . . . . .
C3 C 0.9209(2) 0.02859(11) 0.6061(2) 0.0283(6) Uani 1 1 d . . . . .
H3A H 0.9627 0.0081 0.5707 0.034 Uiso 1 1 calc R U . . .
C4 C 0.9676(2) 0.04965(11) 0.6941(2) 0.0273(6) Uani 1 1 d . . . . .
H4A H 1.0402 0.0433 0.7173 0.033 Uiso 1 1 calc R U . . .
C1 C 0.7620(2) 0.01316(10) 0.47552(19) 0.0233(5) Uani 1 1 d . . . . .
C14 C 1.1677(2) 0.06912(10) 1.0599(2) 0.0264(6) Uani 1 1 d . . . . .
C19 C 1.1715(3) 0.07112(12) 1.1608(2) 0.0335(6) Uani 1 1 d . . . . .
H19A H 1.1172 0.0881 1.1879 0.040 Uiso 1 1 calc R U . . .
C18 C 1.2557(3) 0.04792(13) 1.2221(2) 0.0346(7) Uani 1 1 d . . . . .
H18A H 1.2571 0.0494 1.2898 0.042 Uiso 1 1 calc R U . . .
C17 C 1.3375(2) 0.02266(11) 1.1831(2) 0.0297(6) Uani 1 1 d . . . . .
C16 C 1.3329(3) 0.01934(13) 1.0822(2) 0.0372(7) Uani 1 1 d . . . . .
H16A H 1.3866 0.0015 1.0557 0.045 Uiso 1 1 calc R U . . .
C15 C 1.2491(3) 0.04232(13) 1.0200(2) 0.0354(7) Uani 1 1 d . . . . .
H15A H 1.2470 0.0400 0.9523 0.043 Uiso 1 1 calc R U . . .
C20 C 1.4324(3) 0.00079(12) 1.2502(2) 0.0338(7) Uani 1 1 d . . . . .
C21 C 0.9617(2) 0.22941(10) 0.9773(2) 0.0261(5) Uani 1 1 d . . . . .
C26 C 0.9674(3) 0.26778(11) 0.9076(2) 0.0313(6) Uani 1 1 d . . . . .
H26A H 0.9786 0.2592 0.8441 0.038 Uiso 1 1 calc R U . . .
C25 C 0.9566(3) 0.31838(11) 0.9327(2) 0.0318(6) Uani 1 1 d . . . . .
H25A H 0.9623 0.3437 0.8865 0.038 Uiso 1 1 calc R U . . .
C24 C 0.9369(2) 0.33164(10) 1.0279(2) 0.0262(5) Uani 1 1 d . . . . .
C23 C 0.9291(3) 0.29343(10) 1.0957(2) 0.0297(6) Uani 1 1 d . . . . .
H23A H 0.9149 0.3018 1.1584 0.036 Uiso 1 1 calc R U . . .
C22 C 0.9421(2) 0.24286(11) 1.0715(2) 0.0289(6) Uani 1 1 d . . . . .
H22A H 0.9378 0.2177 1.1183 0.035 Uiso 1 1 calc R U . . .
C27 C 0.9266(2) 0.38664(10) 1.0543(2) 0.0270(6) Uani 1 1 d . . . . .
C28 C 0.6110(4) 0.10185(17) 0.2455(4) 0.0741(15) Uani 1 1 d . . . . .
H28A H 0.5933 0.1345 0.2163 0.111 Uiso 1 1 calc R U . . .
H28B H 0.5470 0.0810 0.2391 0.111 Uiso 1 1 calc R U . . .
H28C H 0.6384 0.1062 0.3137 0.111 Uiso 1 1 calc R U . . .
C29 C 0.6964(3) 0.07653(14) 0.1941(3) 0.0429(8) Uani 1 1 d . . . . .
C30 C 0.8240(5) 0.08047(19) 0.0779(4) 0.0735(14) Uani 1 1 d . . . . .
H30A H 0.8425 0.1031 0.0280 0.110 Uiso 1 1 calc R U . . .
H30B H 0.8860 0.0759 0.1271 0.110 Uiso 1 1 calc R U . . .
H30C H 0.8024 0.0482 0.0490 0.110 Uiso 1 1 calc R U . . .
C31 C 0.6988(5) 0.1526(2) 0.0902(5) 0.101(2) Uani 1 1 d . . . . .
H31A H 0.7375 0.1634 0.0381 0.152 Uiso 1 1 calc R U . . .
H31B H 0.6223 0.1518 0.0670 0.152 Uiso 1 1 calc R U . . .
H31C H 0.7127 0.1759 0.1442 0.152 Uiso 1 1 calc R U . . .
C32 C 0.5962(6) -0.1276(3) 0.1076(5) 0.120(3) Uani 1 1 d D . . . .
H32A H 0.5760 -0.1620 0.0898 0.180 Uiso 1 1 calc R U . . .
H32B H 0.5393 -0.1119 0.1376 0.180 Uiso 1 1 calc R U . . .
H32C H 0.6072 -0.1089 0.0499 0.180 Uiso 1 1 calc R U . . .
C33 C 0.7053(5) -0.12775(18) 0.1829(4) 0.085(2) Uani 1 1 d D . . . .
C34 C 0.8429(5) -0.1707(3) 0.2759(5) 0.103(2) Uani 1 1 d . . . . .
H34A H 0.8722 -0.2043 0.2864 0.155 Uiso 1 1 calc R U . . .
H34B H 0.8971 -0.1486 0.2554 0.155 Uiso 1 1 calc R U . . .
H34C H 0.8217 -0.1581 0.3359 0.155 Uiso 1 1 calc R U . . .
C35 C 0.7087(8) -0.2199(2) 0.1510(6) 0.138(3) Uani 1 1 d . . . . .
H35A H 0.7569 -0.2463 0.1789 0.207 Uiso 1 1 calc R U . . .
H35B H 0.6360 -0.2274 0.1627 0.207 Uiso 1 1 calc R U . . .
H35C H 0.7108 -0.2181 0.0816 0.207 Uiso 1 1 calc R U . . .

loop_
_atom_site_aniso_label
_atom_site_aniso_U_11
_atom_site_aniso_U_22
_atom_site_aniso_U_33
_atom_site_aniso_U_23
_atom_site_aniso_U_13
_atom_site_aniso_U_12
Cd1 0.02348(11) 0.02115(11) 0.01813(10) 0.00080(6) 0.00160(7) -0.00010(7)
Cd2 0.01794(13) 0.01665(12) 0.01545(12) 0.00104(8) -0.00023(9) 0.00123(9)
O1 0.0254(11) 0.0449(12) 0.0297(10) -0.0124(9) -0.0011(8) 0.0031(9)
O2 0.0206(10) 0.0321(10) 0.0236(9) 0.0002(8) -0.0003(7) -0.0037(8)
O3 0.0423(14) 0.0556(15) 0.0411(13) 0.0019(12) -0.0123(11) 0.0178(12)
O4 0.0438(14) 0.0692(18) 0.0240(11) 0.0138(11) -0.0134(10) -0.0114(12)
O5 0.0601(16) 0.0243(10) 0.0377(12) -0.0054(9) 0.0151(11) 0.0051(10)
O6 0.0753(19) 0.0211(11) 0.0593(16) -0.0094(10) 0.0298(14) -0.0099(11)
O7 0.0610(17) 0.0382(14) 0.0530(15) 0.0142(11) 0.0250(13) -0.0016(11)
O8 0.0450(14) 0.0365(13) 0.0409(12) -0.0117(10) 0.0165(10) -0.0005(10)
N1 0.057(2) 0.0474(18) 0.061(2) 0.0215(16) 0.0147(16) -0.0084(15)
N2 0.129(4) 0.041(2) 0.113(4) -0.020(2) 0.072(3) -0.009(2)
C8 0.0221(13) 0.0225(12) 0.0215(12) -0.0023(10) -0.0013(10) 0.0003(10)
C9 0.0278(14) 0.0196(12) 0.0257(13) -0.0021(10) -0.0009(10) 0.0051(10)
C10 0.0263(14) 0.0240(13) 0.0222(12) 0.0008(10) -0.0039(10) 0.0037(10)
C11 0.0271(14) 0.0260(13) 0.0221(12) -0.0025(10) -0.0042(10) -0.0006(10)
C12 0.0278(14) 0.0203(12) 0.0251(13) -0.0002(10) 0.0020(10) 0.0005(10)
C13 0.0261(14) 0.0210(12) 0.0254(12) 0.0008(10) -0.0030(10) 0.0025(10)
C5 0.0242(13) 0.0204(12) 0.0225(12) -0.0012(9) -0.0023(10) -0.0007(10)
C6 0.0258(14) 0.0254(13) 0.0269(13) -0.0042(10) 0.0011(10) 0.0026(10)
C7 0.0199(12) 0.0268(13) 0.0281(13) -0.0024(10) -0.0016(10) 0.0006(10)
C2 0.0204(13) 0.0255(13) 0.0225(12) -0.0021(10) -0.0004(10) -0.0022(10)
C3 0.0226(14) 0.0344(15) 0.0272(14) -0.0083(11) 0.0016(11) 0.0024(11)
C4 0.0196(13) 0.0336(14) 0.0271(13) -0.0031(11) -0.0026(10) 0.0040(11)
C1 0.0223(13) 0.0251(12) 0.0216(12) -0.0011(10) 0.0004(10) -0.0038(10)
C14 0.0293(14) 0.0241(13) 0.0235(13) 0.0010(10) -0.0047(11) 0.0038(10)
C19 0.0360(16) 0.0377(16) 0.0261(14) 0.0006(12) 0.0022(12) 0.0080(13)
C18 0.0438(18) 0.0388(16) 0.0190(12) 0.0039(11) -0.0037(12) 0.0009(13)
C17 0.0310(16) 0.0299(14) 0.0252(14) 0.0036(11) -0.0065(11) -0.0004(11)
C16 0.0358(17) 0.0444(17) 0.0286(15) 0.0021(13) -0.0051(13) 0.0172(14)
C15 0.0422(18) 0.0416(16) 0.0197(13) 0.0011(12) -0.0050(12) 0.0135(14)
C20 0.0354(17) 0.0329(15) 0.0291(15) 0.0076(12) -0.0097(12) -0.0075(12)
C21 0.0281(14) 0.0202(12) 0.0285(13) -0.0010(10) -0.0013(11) -0.0003(10)
C26 0.0402(17) 0.0274(14) 0.0271(13) -0.0030(11) 0.0071(12) 0.0025(12)
C25 0.0424(17) 0.0218(13) 0.0323(15) 0.0025(11) 0.0093(13) 0.0024(12)
C24 0.0266(14) 0.0233(13) 0.0288(13) -0.0041(10) 0.0043(11) -0.0026(10)
C23 0.0380(16) 0.0242(13) 0.0272(13) -0.0039(11) 0.0058(12) 0.0010(12)
C22 0.0340(15) 0.0241(13) 0.0282(13) 0.0010(10) 0.0030(11) 0.0003(11)
C27 0.0276(14) 0.0199(12) 0.0332(14) -0.0021(10) 0.0037(11) 0.0001(10)
C28 0.076(3) 0.044(2) 0.111(4) 0.028(3) 0.047(3) 0.016(2)
C29 0.0431(19) 0.0418(18) 0.0440(19) 0.0107(15) 0.0070(15) -0.0074(15)
C30 0.091(4) 0.057(3) 0.082(3) 0.015(2) 0.047(3) -0.008(3)
C31 0.098(4) 0.071(3) 0.142(6) 0.069(4) 0.041(4) 0.011(3)
C32 0.126(6) 0.124(6) 0.098(5) -0.018(4) -0.025(4) -0.048(5)
C33 0.142(5) 0.044(2) 0.089(4) -0.017(2) 0.082(4) -0.013(3)
C34 0.065(4) 0.135(6) 0.112(5) 0.048(5) 0.017(3) 0.001(4)
C35 0.214(10) 0.050(3) 0.167(8) -0.052(4) 0.081(7) -0.034(4)

loop_
_atom_type_symbol
_atom_type_description
_atom_type_scat_dispersion_real
_atom_type_scat_dispersion_imag
_atom_type_scat_source
C C 0.0033 0.0016 'International Tables Vol C Tables 4.2.6.8 and 6.1.1.4'
H H 0.0000 0.0000 'International Tables Vol C Tables 4.2.6.8 and 6.1.1.4'
N N 0.0061 0.0033 'International Tables Vol C Tables 4.2.6.8 and 6.1.1.4'
O O 0.0106 0.0060 'International Tables Vol C Tables 4.2.6.8 and 6.1.1.4'
Cd Cd -0.8075 1.2024 'International Tables Vol C Tables 4.2.6.8 and 6.1.1.4'

loop_
_geom_angle_atom_site_label_1
_geom_angle_atom_site_label_2
_geom_angle_atom_site_label_3
_geom_angle
_geom_angle_site_symmetry_1
_geom_angle_site_symmetry_3
O3 Cd1 O5 95.67(10) 1_454 2_646
O3 Cd1 O8 99.91(10) 1_454 .
O5 Cd1 O8 79.44(9) 2_646 .
O3 Cd1 O7 86.31(11) 1_454 .
O5 Cd1 O7 167.63(9) 2_646 .
O8 Cd1 O7 88.19(10) . .
O3 Cd1 O2 106.38(9) 1_454 .
O5 Cd1 O2 98.40(8) 2_646 .
O8 Cd1 O2 153.70(8) . .
O7 Cd1 O2 92.72(9) . .
O3 Cd1 O1 159.14(9) 1_454 .
O5 Cd1 O1 96.51(9) 2_646 .
O8 Cd1 O1 98.93(8) . .
O7 Cd1 O1 85.41(10) . .
O2 Cd1 O1 55.03(7) . .
O3 Cd1 C1 133.73(9) 1_454 .
O5 Cd1 C1 98.09(8) 2_646 .
O8 Cd1 C1 125.97(9) . .
O7 Cd1 C1 89.20(9) . .
O2 Cd1 C1 27.88(7) . .
O1 Cd1 C1 27.15(8) . .
O6 Cd2 O6 180.0 4_565 2_646
O6 Cd2 O4 96.69(11) 4_565 3_757
O6 Cd2 O4 83.31(11) 2_646 3_757
O6 Cd2 O4 83.31(11) 4_565 1_454
O6 Cd2 O4 96.69(11) 2_646 1_454
O4 Cd2 O4 180.0 3_757 1_454
O6 Cd2 O2 87.83(9) 4_565 .
O6 Cd2 O2 92.17(9) 2_646 .
O4 Cd2 O2 95.54(8) 3_757 .
O4 Cd2 O2 84.46(8) 1_454 .
O6 Cd2 O2 92.17(9) 4_565 3_656
O6 Cd2 O2 87.83(9) 2_646 3_656
O4 Cd2 O2 84.45(8) 3_757 3_656
O4 Cd2 O2 95.55(8) 1_454 3_656
O2 Cd2 O2 180.0 . 3_656
C1 O1 Cd1 91.23(16) . .
C1 O2 Cd2 134.80(18) . .
C1 O2 Cd1 92.11(16) . .
Cd2 O2 Cd1 103.38(7) . .
C20 O3 Cd1 117.1(2) . 1_656
C20 O4 Cd2 155.8(2) . 1_656
C27 O5 Cd1 131.5(2) . 2_656
C27 O6 Cd2 137.1(2) . 2_656
C29 O7 Cd1 130.9(2) . .
C33 O8 Cd1 127.2(3) . .
C29 N1 C30 119.6(4) . .
C29 N1 C31 123.6(4) . .
C30 N1 C31 116.7(4) . .
C33 N2 C35 132.6(7) . .
C33 N2 C34 108.3(5) . .
C35 N2 C34 119.1(6) . .
C9 C8 C13 118.9(2) . .
C9 C8 C5 120.5(2) . .
C13 C8 C5 120.6(2) . .
C8 C9 C10 121.1(2) . .
C11 C10 C9 118.7(2) . .
C11 C10 C14 120.1(2) . .
C9 C10 C14 121.2(2) . .
C12 C11 C10 121.3(2) . .
C13 C12 C11 119.1(2) . .
C13 C12 C21 121.5(2) . .
C11 C12 C21 119.4(2) . .
C12 C13 C8 120.8(2) . .
C4 C5 C6 119.1(2) . .
C4 C5 C8 120.0(2) . .
C6 C5 C8 120.9(2) . .
C7 C6 C5 120.8(3) . .
C6 C7 C2 120.0(3) . .
C3 C2 C7 118.8(2) . .
C3 C2 C1 120.4(2) . .
C7 C2 C1 120.8(2) . .
C4 C3 C2 121.0(3) . .
C3 C4 C5 120.3(3) . .
O1 C1 O2 121.6(2) . .
O1 C1 C2 120.0(2) . .
O2 C1 C2 118.4(2) . .
O1 C1 Cd1 61.62(14) . .
O2 C1 Cd1 60.01(13) . .
C2 C1 Cd1 178.4(2) . .
C19 C14 C15 119.0(3) . .
C19 C14 C10 121.1(3) . .
C15 C14 C10 119.7(2) . .
C14 C19 C18 120.7(3) . .
C17 C18 C19 120.4(3) . .
C16 C17 C18 119.3(3) . .
C16 C17 C20 120.6(3) . .
C18 C17 C20 120.0(3) . .
C17 C16 C15 120.8(3) . .
C16 C15 C14 119.7(3) . .
O4 C20 O3 125.3(3) . .
O4 C20 C17 117.6(3) . .
O3 C20 C17 117.1(3) . .
C22 C21 C26 119.0(3) . .
C22 C21 C12 120.5(2) . .
C26 C21 C12 120.4(3) . .
C25 C26 C21 120.3(3) . .
C26 C25 C24 120.3(3) . .
C23 C24 C25 119.0(3) . .
C23 C24 C27 121.3(3) . .
C25 C24 C27 119.7(3) . .
C22 C23 C24 120.9(3) . .
C23 C22 C21 120.5(3) . .
O6 C27 O5 126.9(3) . .
O6 C27 C24 116.4(3) . .
O5 C27 C24 116.7(3) . .
O7 C29 N1 119.6(4) . .
O7 C29 C28 122.0(3) . .
N1 C29 C28 118.4(4) . .
O8 C33 N2 131.4(6) . .
O8 C33 C32 117.7(5) . .
N2 C33 C32 110.7(5) . .

loop_
_geom_bond_atom_site_label_1
_geom_bond_atom_site_label_2
_geom_bond_distance
_geom_bond_site_symmetry_2
Cd1 O3 2.208(2) 1_454
Cd1 O5 2.245(2) 2_646
Cd1 O8 2.263(2) .
Cd1 O7 2.303(2) .
Cd1 O2 2.365(2) .
Cd1 O1 2.402(2) .
Cd1 C1 2.729(3) .
Cd2 O6 2.206(2) 4_565
Cd2 O6 2.206(2) 2_646
Cd2 O4 2.252(2) 3_757
Cd2 O4 2.252(2) 1_454
Cd2 O2 2.312(2) .
Cd2 O2 2.312(2) 3_656
O1 C1 1.246(4) .
O2 C1 1.277(3) .
O3 C20 1.252(4) .
O3 Cd1 2.208(2) 1_656
O4 C20 1.242(4) .
O4 Cd2 2.252(2) 1_656
O5 C27 1.253(4) .
O5 Cd1 2.245(2) 2_656
O6 C27 1.247(4) .
O6 Cd2 2.206(2) 2_656
O7 C29 1.243(4) .
O8 C33 1.211(5) .
N1 C29 1.335(5) .
N1 C30 1.449(6) .
N1 C31 1.456(6) .
N2 C33 1.259(7) .
N2 C35 1.432(7) .
N2 C34 1.552(8) .
C8 C9 1.392(4) .
C8 C13 1.402(4) .
C8 C5 1.491(3) .
C9 C10 1.399(4) .
C10 C11 1.394(4) .
C10 C14 1.492(4) .
C11 C12 1.391(4) .
C12 C13 1.394(4) .
C12 C21 1.487(4) .
C5 C4 1.383(4) .
C5 C6 1.397(4) .
C6 C7 1.383(4) .
C7 C2 1.399(4) .
C2 C3 1.391(4) .
C2 C1 1.503(4) .
C3 C4 1.384(4) .
C14 C19 1.383(4) .
C14 C15 1.406(4) .
C19 C18 1.391(4) .
C18 C17 1.383(5) .
C17 C16 1.384(4) .
C17 C20 1.508(4) .
C16 C15 1.391(4) .
C21 C22 1.396(4) .
C21 C26 1.401(4) .
C26 C25 1.386(4) .
C25 C24 1.410(4) .
C24 C23 1.384(4) .
C24 C27 1.501(4) .
C23 C22 1.385(4) .
C28 C29 1.508(6) .
C32 C33 1.589(7) .
